data_4326186
loop_
_publ_author_name
'Thomas Z\"oller'
'Ljuba Iovkova-Berends'
'Thorsten Berends'
'Christina Dietz'
'Gerrit Bradtm\"oller'
'Klaus Jurkschat'

_publ_contact_author 'Christina Dietz'
_publ_contact_author_email christina.dietz@tu-dortmund.de
_publ_section_title
;
 Intramolecular N\\rightarrowSn Coordination in Tin(II) and Tin(IV)
 Compounds Based on Enantiopure Ephedrine Derivatives
;
_journal_name_full 'Inorganic Chemistry'
_journal_page_first 8645
_journal_page_last 8653
_journal_paper_doi 10.1021/ic201203u
_journal_volume 50
_journal_year 2011
_chemical_absolute_configuration ad
_chemical_formula_moiety 'C27 H30 N2 O7 Sn W'
_chemical_formula_sum 'C27 H30 N2 O7 Sn W'
_chemical_formula_weight 797.07
_chemical_melting_point 472
_chemical_name_common
;
Pentacarbonyl{(3R,4S,5R,8S,9S,10R)-3,10-diphenyl-4,5,8,9-tetramethyl-
(5,8-diaza-2,11-dioxa-1-stanna(II)tricyclo[3.2.3.0^1,5^.0^1,8^]undecane)}
tungsten(0)
;
_space_group_IT_number 19
_symmetry_cell_setting orthorhombic
_symmetry_space_group_name_Hall 'P 2ac 2ab'
_symmetry_space_group_name_H-M 'P 21 21 21'
_cell_angle_alpha 90.00
_cell_angle_beta 90.00
_cell_angle_gamma 90.00
_cell_formula_units_Z 4
_cell_length_a 7.0554(4)
_cell_length_b 16.7756(19)
_cell_length_c 25.249(6)
_cell_measurement_reflns_used 4453
_cell_measurement_temperature 173(2)
_cell_measurement_theta_max 29.0725
_cell_measurement_theta_min 2.0123
_cell_volume 2988.4(8)
_diffrn_measured_fraction_theta_full 0.996
_diffrn_measured_fraction_theta_max 0.996
_diffrn_measurement_device 'Xcalibur2 CCD Diffractometer'
_diffrn_radiation_type MoK\a
_diffrn_reflns_theta_full 25.50
_exptl_crystal_colour yellow
_exptl_crystal_density_diffrn 1.772
_platon_squeeze_details
;
;
_refine_diff_density_max 1.244
_refine_diff_density_min -0.727
_refine_diff_density_rms 0.124
_refine_ls_abs_structure_details 'Flack H D (1983), Acta Cryst. A39, 876-881'
_refine_ls_abs_structure_Flack -0.027(7)
_refine_ls_goodness_of_fit_ref 0.803
_refine_ls_number_parameters 343
_refine_ls_number_reflns 5544
_refine_ls_number_restraints 6
_refine_ls_restrained_S_all 0.803
_refine_ls_R_factor_all 0.0537
_refine_ls_R_factor_gt 0.0352
_refine_ls_shift/su_max 0.001
_refine_ls_shift/su_mean 0.000
_refine_ls_wR_factor_gt 0.0508
_refine_ls_wR_factor_ref 0.0525
_cod_data_source_file ic201203u_si_001_4.cif
_cod_data_source_block compound4
_cod_original_cell_volume 2988.5(8)
_cod_database_code 4326186

loop_
_symmetry_equiv_pos_as_xyz
'x, y, z'
'-x+1/2, -y, z+1/2'
'-x, y+1/2, -z+1/2'
'x+1/2, -y+1/2, -z'

loop_
_atom_site_label
_atom_site_type_symbol
_atom_site_fract_x
_atom_site_fract_y
_atom_site_fract_z
_atom_site_U_iso_or_equiv
_atom_site_adp_type
_atom_site_occupancy
_atom_site_symmetry_multiplicity
_atom_site_calc_flag
_atom_site_refinement_flags
W1 W 0.19130(4) 0.56094(2) 0.832273(15) 0.02550(9) Uani 1 1 d .
Sn1 Sn 0.14568(6) 0.41173(3) 0.78719(2) 0.01842(14) Uani 1 1 d .
O11 O -0.0655(6) 0.3344(3) 0.8019(2) 0.0307(16) Uani 1 1 d .
C12 C -0.0404(9) 0.2626(4) 0.8287(3) 0.0206(19) Uani 1 1 d .
H12A H -0.1122 0.2226 0.8088 0.025 Uiso 1 1 calc R
C13 C 0.1709(10) 0.2358(4) 0.8264(3) 0.0243(18) Uani 1 1 d .
H13A H 0.1911 0.2200 0.7894 0.029 Uiso 1 1 calc R
N14 N 0.2971(8) 0.3071(3) 0.8342(3) 0.0185(13) Uani 1 1 d .
C14 C 0.3187(11) 0.3269(4) 0.8901(3) 0.031(2) Uani 1 1 d .
H14A H 0.3816 0.2839 0.9080 0.046 Uiso 1 1 calc R
H14B H 0.1961 0.3352 0.9056 0.046 Uiso 1 1 calc R
H14C H 0.3927 0.3747 0.8935 0.046 Uiso 1 1 calc R
C15 C 0.4873(9) 0.2954(5) 0.8112(3) 0.021(2) Uani 1 1 d .
H15A H 0.5389 0.2451 0.8235 0.025 Uiso 1 1 calc R
H15B H 0.5707 0.3377 0.8232 0.025 Uiso 1 1 calc R
C16 C 0.4806(10) 0.2953(4) 0.7506(4) 0.025(2) Uani 1 1 d .
H16A H 0.6073 0.2877 0.7366 0.030 Uiso 1 1 calc R
H16B H 0.4019 0.2516 0.7384 0.030 Uiso 1 1 calc R
N17 N 0.4039(8) 0.3703(3) 0.7316(3) 0.0228(17) Uani 1 1 d .
C17 C 0.5546(8) 0.4298(5) 0.7336(3) 0.027(2) Uani 1 1 d .
H17A H 0.6583 0.4130 0.7117 0.040 Uiso 1 1 calc R
H17B H 0.5977 0.4355 0.7695 0.040 Uiso 1 1 calc R
H17C H 0.5071 0.4800 0.7211 0.040 Uiso 1 1 calc R
C18 C 0.3178(10) 0.3671(4) 0.6762(3) 0.0207(18) Uani 1 1 d .
H18A H 0.4175 0.3785 0.6502 0.025 Uiso 1 1 calc R
C19 C 0.1715(9) 0.4356(4) 0.6750(3) 0.0217(16) Uani 1 1 d .
H19A H 0.2385 0.4851 0.6835 0.026 Uiso 1 1 calc R
O20 O 0.0378(5) 0.4231(3) 0.7136(2) 0.0267(14) Uani 1 1 d .
C21 C -0.1271(10) 0.2644(5) 0.8841(4) 0.030(2) Uani 1 1 d .
C22 C -0.1614(10) 0.3343(4) 0.9121(3) 0.025(2) Uani 1 1 d .
H22A H -0.1252 0.3828 0.8974 0.030 Uiso 1 1 calc R
C23 C -0.2463(10) 0.3337(5) 0.9604(4) 0.039(3) Uani 1 1 d .
H23A H -0.2596 0.3813 0.9788 0.047 Uiso 1 1 calc R
C24 C -0.3127(11) 0.2650(6) 0.9825(3) 0.038(2) Uani 1 1 d .
H24A H -0.3777 0.2660 1.0145 0.046 Uiso 1 1 calc R
C25 C -0.2815(11) 0.1951(5) 0.9567(3) 0.035(2) Uani 1 1 d .
H25A H -0.3194 0.1474 0.9722 0.042 Uiso 1 1 calc R
C26 C -0.1958(11) 0.1941(5) 0.9086(3) 0.033(2) Uani 1 1 d .
H26A H -0.1817 0.1457 0.8911 0.040 Uiso 1 1 calc R
C27 C 0.2193(10) 0.1629(4) 0.8580(3) 0.030(2) Uani 1 1 d .
H27A H 0.3517 0.1511 0.8540 0.044 Uiso 1 1 calc R
H27B H 0.1456 0.1186 0.8456 0.044 Uiso 1 1 calc R
H27C H 0.1918 0.1724 0.8947 0.044 Uiso 1 1 calc R
C31 C 0.0858(9) 0.4452(5) 0.6208(3) 0.025(2) Uani 1 1 d .
C32 C 0.1882(14) 0.4721(5) 0.5788(4) 0.045(3) Uani 1 1 d .
H32A H 0.3151 0.4849 0.5841 0.054 Uiso 1 1 calc R
C33 C 0.1124(14) 0.4815(6) 0.5284(4) 0.055(3) Uani 1 1 d .
H33A H 0.1862 0.5004 0.5006 0.066 Uiso 1 1 calc R
C34 C -0.0759(13) 0.4618(5) 0.5207(4) 0.050(3) Uani 1 1 d .
H34A H -0.1310 0.4662 0.4874 0.059 Uiso 1 1 calc R
C35 C -0.1773(12) 0.4365(6) 0.5621(3) 0.051(2) Uani 1 1 d .
H35A H -0.3054 0.4258 0.5572 0.061 Uiso 1 1 calc R
C36 C -0.1021(10) 0.4260(5) 0.6101(3) 0.041(3) Uani 1 1 d .
H36A H -0.1772 0.4053 0.6371 0.049 Uiso 1 1 calc R
C37 C 0.2255(10) 0.2890(4) 0.6620(3) 0.035(2) Uani 1 1 d .
H37A H 0.3188 0.2473 0.6625 0.052 Uiso 1 1 calc R
H37B H 0.1712 0.2927 0.6272 0.052 Uiso 1 1 calc R
H37C H 0.1276 0.2772 0.6873 0.052 Uiso 1 1 calc R
O51 O 0.5958(7) 0.5175(4) 0.8785(3) 0.0469(19) Uani 1 1 d .
C51 C 0.4517(11) 0.5314(5) 0.8618(4) 0.036(2) Uani 1 1 d .
O52 O 0.2481(9) 0.7363(3) 0.8708(3) 0.069(2) Uani 1 1 d .
C52 C 0.2243(13) 0.6704(5) 0.8587(4) 0.050(3) Uani 1 1 d .
O53 O 0.3748(7) 0.6187(3) 0.7258(2) 0.0367(16) Uani 1 1 d .
C53 C 0.3083(11) 0.5967(4) 0.7647(3) 0.029(2) Uani 1 1 d U
O54 O -0.0012(9) 0.5154(4) 0.9427(3) 0.053(2) Uani 1 1 d .
C54 C 0.0692(12) 0.5319(6) 0.9028(4) 0.047(3) Uani 1 1 d .
O55 O -0.2079(7) 0.5986(3) 0.7800(2) 0.0411(16) Uani 1 1 d .
C55 C -0.0672(10) 0.5851(4) 0.7997(3) 0.024(2) Uani 1 1 d .

loop_
_atom_site_aniso_label
_atom_site_aniso_U_11
_atom_site_aniso_U_22
_atom_site_aniso_U_33
_atom_site_aniso_U_23
_atom_site_aniso_U_13
_atom_site_aniso_U_12
W1 0.01993(15) 0.02263(17) 0.0340(2) -0.0038(2) -0.00180(19) 0.00030(19)
Sn1 0.0152(3) 0.0200(3) 0.0201(3) 0.0008(3) -0.0002(2) 0.0017(3)
O11 0.016(3) 0.040(4) 0.036(4) 0.015(3) -0.005(3) -0.006(3)
C12 0.016(4) 0.025(5) 0.020(5) 0.002(5) -0.008(4) -0.008(4)
C13 0.028(4) 0.023(4) 0.022(5) 0.001(4) -0.004(5) -0.002(4)
N14 0.024(3) 0.023(3) 0.009(3) 0.000(3) 0.001(4) -0.002(3)
C14 0.016(4) 0.032(5) 0.044(6) 0.000(4) -0.005(5) 0.009(5)
C15 0.013(4) 0.032(5) 0.019(5) 0.003(4) -0.001(4) 0.004(4)
C16 0.008(4) 0.028(6) 0.039(6) 0.000(5) 0.001(4) 0.001(4)
N17 0.018(3) 0.015(4) 0.036(5) 0.012(3) 0.004(3) 0.004(3)
C17 0.023(4) 0.028(5) 0.030(5) 0.004(5) 0.006(4) -0.006(5)
C18 0.019(4) 0.033(4) 0.010(5) 0.006(4) 0.006(4) 0.002(4)
C19 0.027(4) 0.025(4) 0.014(4) -0.006(4) -0.013(4) 0.003(5)
O20 0.020(2) 0.043(4) 0.018(3) 0.002(3) 0.005(2) 0.004(3)
C21 0.008(4) 0.040(6) 0.040(6) 0.016(5) 0.000(4) -0.002(4)
C22 0.013(4) 0.018(5) 0.044(6) 0.004(4) 0.006(4) 0.005(4)
C23 0.027(5) 0.049(6) 0.040(7) -0.007(5) -0.006(4) 0.004(5)
C24 0.023(5) 0.071(7) 0.021(5) 0.014(5) 0.003(5) 0.007(6)
C25 0.026(5) 0.053(6) 0.024(6) 0.012(5) 0.003(5) -0.002(5)
C26 0.015(4) 0.042(6) 0.043(6) 0.009(5) -0.015(5) 0.000(5)
C27 0.022(4) 0.023(5) 0.044(6) 0.009(4) 0.006(4) 0.006(4)
C31 0.022(4) 0.028(5) 0.024(5) 0.009(5) 0.010(4) -0.002(5)
C32 0.037(5) 0.046(6) 0.053(7) 0.010(5) -0.010(6) -0.003(6)
C33 0.070(7) 0.059(7) 0.038(7) 0.019(6) 0.024(6) 0.012(6)
C34 0.069(7) 0.064(8) 0.015(6) -0.002(5) -0.003(5) 0.022(6)
C35 0.042(4) 0.088(7) 0.023(5) 0.002(6) -0.004(5) 0.018(8)
C36 0.031(5) 0.050(7) 0.041(7) 0.011(6) 0.005(4) 0.002(5)
C37 0.046(5) 0.026(4) 0.032(6) 0.002(5) -0.004(5) 0.005(4)
O51 0.024(3) 0.061(5) 0.056(5) -0.004(4) -0.013(3) 0.002(3)
C51 0.036(5) 0.032(6) 0.040(7) -0.003(5) -0.005(5) 0.004(5)
O52 0.060(5) 0.036(4) 0.113(7) -0.018(4) -0.005(4) -0.004(4)
C52 0.042(6) 0.036(6) 0.073(9) -0.004(5) -0.005(6) 0.005(6)
O53 0.040(3) 0.022(3) 0.047(5) 0.003(3) 0.003(3) -0.001(3)
C53 0.029(2) 0.029(2) 0.030(2) 0.0003(10) -0.0007(10) 0.0011(10)
O54 0.052(4) 0.078(6) 0.029(5) -0.015(4) 0.006(4) -0.018(4)
C54 0.025(5) 0.043(7) 0.072(9) -0.034(7) -0.019(5) 0.014(5)
O55 0.026(3) 0.042(4) 0.056(4) 0.011(3) -0.016(3) 0.009(3)
C55 0.029(4) 0.015(5) 0.027(6) 0.007(4) -0.008(4) 0.005(4)

loop_
_geom_angle_atom_site_label_1
_geom_angle_atom_site_label_2
_geom_angle_atom_site_label_3
_geom_angle
C52 W1 C53 87.8(4)
C52 W1 C54 88.7(4)
C53 W1 C54 176.3(4)
C52 W1 C55 93.3(3)
C53 W1 C55 88.0(3)
C54 W1 C55 91.3(3)
C52 W1 C51 89.8(4)
C53 W1 C51 90.7(3)
C54 W1 C51 90.2(3)
C55 W1 C51 176.7(3)
C52 W1 Sn1 175.6(3)
C53 W1 Sn1 88.2(2)
C54 W1 Sn1 95.4(3)
C55 W1 Sn1 84.8(2)
C51 W1 Sn1 92.0(2)
O11 Sn1 O20 87.2(2)
O11 Sn1 N14 76.34(19)
O20 Sn1 N14 134.5(2)
O11 Sn1 N17 118.9(2)
O20 Sn1 N17 77.01(19)
N14 Sn1 N17 74.8(2)
O11 Sn1 W1 126.43(16)
O20 Sn1 W1 109.69(16)
N14 Sn1 W1 114.25(14)
N17 Sn1 W1 114.45(14)
C12 O11 Sn1 123.6(4)
O11 C12 C21 112.2(6)
O11 C12 C13 110.7(6)
C21 C12 C13 115.1(6)
C27 C13 N14 116.3(6)
C27 C13 C12 115.7(6)
N14 C13 C12 109.3(5)
C14 N14 C15 108.4(6)
C14 N14 C13 111.8(6)
C15 N14 C13 112.4(5)
C14 N14 Sn1 111.3(4)
C15 N14 Sn1 108.1(5)
C13 N14 Sn1 104.8(4)
N14 C15 C16 111.4(6)
N17 C16 C15 110.0(7)
C16 N17 C17 108.0(5)
C16 N17 C18 115.0(6)
C17 N17 C18 110.3(6)
C16 N17 Sn1 109.8(5)
C17 N17 Sn1 109.5(4)
C18 N17 Sn1 104.1(4)
C37 C18 N17 114.8(6)
C37 C18 C19 110.7(5)
N17 C18 C19 105.0(5)
O20 C19 C31 112.7(5)
O20 C19 C18 109.3(6)
C31 C19 C18 111.5(6)
C19 O20 Sn1 114.2(4)
C22 C21 C26 114.8(8)
C22 C21 C12 123.5(7)
C26 C21 C12 121.4(8)
C23 C22 C21 121.8(8)
C22 C23 C24 121.8(8)
C25 C24 C23 118.5(8)
C26 C25 C24 120.7(8)
C25 C26 C21 122.3(8)
C32 C31 C36 115.6(8)
C32 C31 C19 122.1(7)
C36 C31 C19 122.3(7)
C31 C32 C33 123.2(9)
C34 C33 C32 118.1(9)
C35 C34 C33 118.8(9)
C34 C35 C36 122.7(8)
C35 C36 C31 121.6(8)
O51 C51 W1 177.9(8)
O52 C52 W1 175.2(9)
O53 C53 W1 178.8(7)
O54 C54 W1 179.6(9)
O55 C55 W1 177.7(7)

loop_
_geom_bond_atom_site_label_1
_geom_bond_atom_site_label_2
_geom_bond_distance
W1 C52 1.967(9)
W1 C53 1.988(8)
W1 C54 2.036(11)
W1 C55 2.042(7)
W1 C51 2.043(8)
W1 Sn1 2.7686(7)
Sn1 O11 2.010(5)
Sn1 O20 2.016(5)
Sn1 N14 2.373(5)
Sn1 N17 2.403(6)
O11 C12 1.393(8)
C12 C21 1.525(11)
C12 C13 1.558(9)
C13 C27 1.499(8)
C13 N14 1.505(8)
N14 C14 1.458(8)
N14 C15 1.476(8)
C15 C16 1.530(10)
C16 N17 1.452(9)
N17 C17 1.460(8)
N17 C18 1.525(9)
C18 C37 1.507(8)
C18 C19 1.545(8)
C19 O20 1.374(7)
C19 C31 1.504(9)
C21 C22 1.392(10)
C21 C26 1.416(10)
C22 C23 1.358(10)
C23 C24 1.363(10)
C24 C25 1.360(10)
C25 C26 1.356(10)
C31 C32 1.361(10)
C31 C36 1.391(9)
C32 C33 1.390(12)
C33 C34 1.382(11)
C34 C35 1.335(10)
C35 C36 1.337(10)
O51 C51 1.125(8)
O52 C52 1.161(9)
O53 C53 1.151(8)
O54 C54 1.158(11)
O55 C55 1.132(7)

loop_
_geom_torsion_atom_site_label_1
_geom_torsion_atom_site_label_2
_geom_torsion_atom_site_label_3
_geom_torsion_atom_site_label_4
_geom_torsion
C52 W1 Sn1 O11 -124(3)
C53 W1 Sn1 O11 -147.7(3)
C54 W1 Sn1 O11 31.2(3)
C55 W1 Sn1 O11 -59.5(3)
C51 W1 Sn1 O11 121.6(3)
C52 W1 Sn1 O20 -23(3)
C53 W1 Sn1 O20 -46.2(2)
C54 W1 Sn1 O20 132.8(3)
C55 W1 Sn1 O20 42.0(2)
C51 W1 Sn1 O20 -136.9(3)
C52 W1 Sn1 N14 145(3)
C53 W1 Sn1 N14 121.7(3)
C54 W1 Sn1 N14 -59.4(3)
C55 W1 Sn1 N14 -150.2(3)
C51 W1 Sn1 N14 31.0(3)
C52 W1 Sn1 N17 61(3)
C53 W1 Sn1 N17 38.1(3)
C54 W1 Sn1 N17 -142.9(3)
C55 W1 Sn1 N17 126.3(3)
C51 W1 Sn1 N17 -52.6(3)
O20 Sn1 O11 C12 136.7(6)
N14 Sn1 O11 C12 -0.5(6)
N17 Sn1 O11 C12 63.2(7)
W1 Sn1 O11 C12 -110.8(6)
Sn1 O11 C12 C21 108.5(6)
Sn1 O11 C12 C13 -21.6(9)
O11 C12 C13 C27 174.8(6)
C21 C12 C13 C27 46.2(9)
O11 C12 C13 N14 41.2(9)
C21 C12 C13 N14 -87.4(8)
C27 C13 N14 C14 -51.5(8)
C12 C13 N14 C14 81.8(7)
C27 C13 N14 C15 70.6(8)
C12 C13 N14 C15 -156.1(6)
C27 C13 N14 Sn1 -172.2(5)
C12 C13 N14 Sn1 -38.9(6)
O11 Sn1 N14 C14 -98.4(5)
O20 Sn1 N14 C14 -170.4(4)
N17 Sn1 N14 C14 136.1(5)
W1 Sn1 N14 C14 25.7(5)
O11 Sn1 N14 C15 142.7(5)
O20 Sn1 N14 C15 70.7(5)
N17 Sn1 N14 C15 17.1(4)
W1 Sn1 N14 C15 -93.2(4)
O11 Sn1 N14 C13 22.6(4)
O20 Sn1 N14 C13 -49.4(5)
N17 Sn1 N14 C13 -102.9(5)
W1 Sn1 N14 C13 146.7(4)
C14 N14 C15 C16 -165.6(6)
C13 N14 C15 C16 70.3(8)
Sn1 N14 C15 C16 -44.9(7)
N14 C15 C16 N17 59.1(8)
C15 C16 N17 C17 79.3(7)
C15 C16 N17 C18 -157.0(6)
C15 C16 N17 Sn1 -40.0(7)
O11 Sn1 N17 C16 -51.9(5)
O20 Sn1 N17 C16 -131.3(5)
N14 Sn1 N17 C16 12.6(5)
W1 Sn1 N17 C16 122.7(4)
O11 Sn1 N17 C17 -170.3(4)
O20 Sn1 N17 C17 110.3(4)
N14 Sn1 N17 C17 -105.8(5)
W1 Sn1 N17 C17 4.3(5)
O11 Sn1 N17 C18 71.8(4)
O20 Sn1 N17 C18 -7.6(4)
N14 Sn1 N17 C18 136.3(4)
W1 Sn1 N17 C18 -113.6(4)
C16 N17 C18 C37 32.8(8)
C17 N17 C18 C37 155.2(6)
Sn1 N17 C18 C37 -87.4(6)
C16 N17 C18 C19 154.6(6)
C17 N17 C18 C19 -83.0(6)
Sn1 N17 C18 C19 34.4(5)
C37 C18 C19 O20 64.7(7)
N17 C18 C19 O20 -59.8(6)
C37 C18 C19 C31 -60.7(8)
N17 C18 C19 C31 174.9(6)
C31 C19 O20 Sn1 -179.0(5)
C18 C19 O20 Sn1 56.3(6)
O11 Sn1 O20 C19 -146.4(5)
N14 Sn1 O20 C19 -78.6(5)
N17 Sn1 O20 C19 -25.9(5)
W1 Sn1 O20 C19 85.8(5)
O11 C12 C21 C22 -22.8(10)
C13 C12 C21 C22 105.0(8)
O11 C12 C21 C26 151.0(7)
C13 C12 C21 C26 -81.2(9)
C26 C21 C22 C23 3.0(11)
C12 C21 C22 C23 177.1(7)
C21 C22 C23 C24 -4.0(12)
C22 C23 C24 C25 4.1(12)
C23 C24 C25 C26 -3.6(13)
C24 C25 C26 C21 3.0(13)
C22 C21 C26 C25 -2.5(12)
C12 C21 C26 C25 -176.8(7)
O20 C19 C31 C32 167.9(8)
C18 C19 C31 C32 -68.7(10)
O20 C19 C31 C36 -13.1(11)
C18 C19 C31 C36 110.3(9)
C36 C31 C32 C33 0.9(14)
C19 C31 C32 C33 180.0(8)
C31 C32 C33 C34 -0.4(14)
C32 C33 C34 C35 1.4(15)
C33 C34 C35 C36 -3.1(16)
C34 C35 C36 C31 3.7(16)
C32 C31 C36 C35 -2.5(14)
C19 C31 C36 C35 178.5(8)
C52 W1 C51 O51 -4(23)
C53 W1 C51 O51 84(23)
C54 W1 C51 O51 -92(23)
C55 W1 C51 O51 152(20)
Sn1 W1 C51 O51 172(100)
C53 W1 C52 O52 6(10)
C54 W1 C52 O52 -174(10)
C55 W1 C52 O52 -82(10)
C51 W1 C52 O52 96(10)
Sn1 W1 C52 O52 -18(13)
C52 W1 C53 O53 -28(35)
C54 W1 C53 O53 -13(38)
C55 W1 C53 O53 66(35)
C51 W1 C53 O53 -118(35)
Sn1 W1 C53 O53 150(35)
C52 W1 C54 O54 102(100)
C53 W1 C54 O54 87(100)
C55 W1 C54 O54 9(100)
C51 W1 C54 O54 -168(100)
Sn1 W1 C54 O54 -76(100)
C52 W1 C55 O55 104(18)
C53 W1 C55 O55 16(18)
C54 W1 C55 O55 -167(18)
C51 W1 C55 O55 -52(21)
Sn1 W1 C55 O55 -72(18)

loop_
_platon_squeeze_void_nr
_platon_squeeze_void_average_x
_platon_squeeze_void_average_y
_platon_squeeze_void_average_z
_platon_squeeze_void_volume
_platon_squeeze_void_count_electrons
_platon_squeeze_void_content
1 -0.021 0.250 0.500 156 43 ' '
2 -0.039 0.750 0.000 156 43 ' '
